data_1549822
loop_
_publ_author_name
'Conesa-Egea, Javier'
'Nogal, Noem\'i'
'Mart\'inez, Jos\'e Ignacio'
'Fern\'andez-Moreira, Vanesa'
'Rodr\'iguez-Mendoza, Ulises R'
'Gonz\'alez-Platas, Javier'
'G\'omez-Garc\'ia, Carlos J'
'Delgado, Salom\'e'
'Zamora, F\'elix'
'Amo-Ochoa, Pilar'

_publ_section_title
;
 Smart composite films of nanometric thickness based on copper-iodine
 coordination polymers. Toward sensors.
;
_journal_issue 41
_journal_name_full 'Chemical science'
_journal_page_first 8000
_journal_page_last 8010
_journal_paper_doi 10.1039/c8sc03085e
_journal_volume 9
_journal_year 2018
_chemical_formula_moiety 'C7 H8 Cu I N2 O2'
_chemical_formula_sum 'C7 H8 Cu I N2 O2'
_chemical_formula_weight 342.59
_space_group_crystal_system triclinic
_space_group_IT_number 2
_space_group_name_Hall '-P 1'
_space_group_name_H-M_alt 'P -1'
_symmetry_space_group_name_Hall '-P 1'
_symmetry_space_group_name_H-M 'P -1'
_atom_sites_solution_hydrogens geom
_atom_sites_solution_primary dual
_audit_creation_date 2017-07-11
_audit_creation_method
;
Olex2 1.2
(compiled 2017.03.28 svn.r3405 for OlexSys, GUI svn.r5337)
;
_audit_update_record
;
2018-03-01 deposited with the CCDC.
2018-08-23 downloaded from the CCDC.
;
_cell_angle_alpha 87.89(2)
_cell_angle_beta 88.524(12)
_cell_angle_gamma 87.30(3)
_cell_formula_units_Z 2
_cell_length_a 3.9623(5)
_cell_length_b 8.824(3)
_cell_length_c 10.6104(15)
_cell_measurement_reflns_used 754
_cell_measurement_temperature 296(1)
_cell_measurement_theta_max 24.3000
_cell_measurement_theta_min 3.8500
_cell_volume 370.20(14)
_computing_cell_refinement 'CrysAlisPro 1.171.38.46 (Rigaku OD, 2015)'
_computing_data_collection 'CrysAlisPro 1.171.38.46 (Rigaku OD, 2015)'
_computing_data_reduction 'CrysAlisPro 1.171.38.46 (Rigaku OD, 2015)'
_computing_molecular_graphics 'Olex2 (Dolomanov et al., 2009)'
_computing_publication_material 'Olex2 (Dolomanov et al., 2009)'
_computing_structure_refinement 'ShelXL (Sheldrick, 2015)'
_computing_structure_solution 'ShelXT (Sheldrick, 2015)'
_diffrn_ambient_pressure 7160000(40000)
_diffrn_ambient_temperature 296(1)
_diffrn_detector 'CCD plate'
_diffrn_detector_area_resol_mean 16.2536
_diffrn_detector_type EosS2
_diffrn_measured_fraction_theta_full 0.359
_diffrn_measured_fraction_theta_max 0.359
_diffrn_measurement_details
;
List of Runs (angles in degrees, time in seconds):

  # Type    Start    End  Width  t~exp~   \w     \q     \k     \f   Frames
#--------------------------------------------------------------------------
  1  \w     14.00  46.00   0.50   45.00    --   24.26 -81.00-151.00   64
  2  \w    -47.00 -19.00   0.50   45.00    --   24.26 134.00 -57.00   56
  3  \w    -23.00  10.00   0.50   45.00    --   24.26  13.00 176.00   66
  4  \w     15.00  57.00   0.50   45.00    --   24.26-114.00  45.00   84
  5  \w    -37.00  -5.00   0.50   45.00    --   24.26 114.00 135.00   64
  6  \w    -31.00   9.00   0.50   45.00    --   24.26  13.00  -3.00   80
  7  \w    -37.00  -5.00   0.50   45.00    --   24.26 114.00 -45.00   64
  8  \w    -30.00  35.00   0.50   45.00    --  -25.04 -26.00   7.00  130
  9  \w    -82.00 -17.00   0.50   45.00    --  -25.04 114.00 135.00  130
 10  \w    -26.00  19.00   0.50   45.00    --  -25.04 -39.00-167.00   90
 11  \w    -55.00 -12.00   0.50   45.00    --  -25.04  53.00 -17.00   86
 12  \w    -48.00  16.00   0.50   45.00    --  -25.04  26.00 172.00  128
 13  \w    -11.00  14.00   0.50   45.00    --  -25.04 -81.00  29.00   50
;
_diffrn_measurement_device 'four-circle diffractometer'
_diffrn_measurement_device_type 'SuperNova, Dualflex, EosS2'
_diffrn_measurement_method '\w scans'
_diffrn_orient_matrix_type 'CrysAlisPro convention (1999,Acta A55,543-557)'
_diffrn_orient_matrix_UB_11 0.0056268000
_diffrn_orient_matrix_UB_12 -0.0798559000
_diffrn_orient_matrix_UB_13 0.0109293000
_diffrn_orient_matrix_UB_21 0.1727966000
_diffrn_orient_matrix_UB_22 -0.0038839000
_diffrn_orient_matrix_UB_23 -0.0193353000
_diffrn_orient_matrix_UB_31 0.0473837000
_diffrn_orient_matrix_UB_32 0.0095872000
_diffrn_orient_matrix_UB_33 0.0631206000
_diffrn_radiation_monochromator graphite
_diffrn_radiation_probe x-ray
_diffrn_radiation_type MoK\a
_diffrn_radiation_wavelength 0.71073
_diffrn_reflns_av_R_equivalents 0.0533
_diffrn_reflns_av_unetI/netI 0.0480
_diffrn_reflns_Laue_measured_fraction_full 0.359
_diffrn_reflns_Laue_measured_fraction_max 0.359
_diffrn_reflns_limit_h_max 4
_diffrn_reflns_limit_h_min -4
_diffrn_reflns_limit_k_max 4
_diffrn_reflns_limit_k_min -4
_diffrn_reflns_limit_l_max 12
_diffrn_reflns_limit_l_min -12
_diffrn_reflns_number 1795
_diffrn_reflns_point_group_measured_fraction_full 0.359
_diffrn_reflns_point_group_measured_fraction_max 0.359
_diffrn_reflns_theta_full 24.980
_diffrn_reflns_theta_max 24.980
_diffrn_reflns_theta_min 1.921
_diffrn_source 'fine-focus sealed X-ray tube'
_diffrn_source_type 'Enhance (Mo) X-ray Source'
_exptl_absorpt_coefficient_mu 7.077
_exptl_absorpt_correction_T_max 0.282
_exptl_absorpt_correction_T_min 0.221
_exptl_absorpt_correction_type gaussian
_exptl_absorpt_process_details
;
CrysAlisPro 1.171.38.46 (Rigaku Oxford Diffraction, 2015)
Numerical absorption correction based on gaussian integration over
            a multifaceted crystal model (Absorb Angel (2004) J. Appl. Cryst. 37:486-492)
;
_exptl_crystal_colour 'light brown'
_exptl_crystal_colour_modifier light
_exptl_crystal_colour_primary brown
_exptl_crystal_density_diffrn 3.073
_exptl_crystal_description plate
_exptl_crystal_F_000 324
_exptl_crystal_preparation 'mounted in a diamond-anvil cell '
_exptl_crystal_size_max 0.084
_exptl_crystal_size_mid 0.035
_exptl_crystal_size_min 0.024
_refine_diff_density_max 1.098
_refine_diff_density_min -1.328
_refine_diff_density_rms 0.248
_refine_ls_extinction_method none
_refine_ls_goodness_of_fit_ref 1.172
_refine_ls_hydrogen_treatment constr
_refine_ls_matrix_type full
_refine_ls_number_parameters 41
_refine_ls_number_reflns 471
_refine_ls_number_restraints 0
_refine_ls_restrained_S_all 1.172
_refine_ls_R_factor_all 0.0817
_refine_ls_R_factor_gt 0.0703
_refine_ls_shift/su_max 0.000
_refine_ls_shift/su_mean 0.000
_refine_ls_structure_factor_coef Fsqd
_refine_ls_weighting_details 'w=1/[\s^2^(Fo^2^)+(0.1066P)^2^+7.2761P] where P=(Fo^2^+2Fc^2^)/3'
_refine_ls_weighting_scheme calc
_refine_ls_wR_factor_gt 0.1792
_refine_ls_wR_factor_ref 0.1855
_reflns_Friedel_coverage 0.000
_reflns_number_gt 401
_reflns_number_total 471
_reflns_threshold_expression 'I > 2\s(I)'
_cod_data_source_file c8sc03085e2.cif
_cod_data_source_block JCE140CS_716GPa
_cod_depositor_comments 'Adding full bibliography for 1549820--1549832.cif.'
_cod_original_cell_volume 370.21(16)
_cod_database_code 1549822
_shelx_shelxl_version_number 2017/1
_shelx_space_group_comment
;
The symmetry employed for this shelxl refinement is uniquely defined
by the following loop, which should always be used as a source of
symmetry information in preference to the above space-group names.
They are only intended as comments.
;
_exptl_oxdiff_absorpt_process_details
;
Gaussian integration over a grid
of 16 x 16 x 16 points =  4096 total grid points
  Based upon method of Burnham (1966)

 Data corrected for diamond-anvil cell absorption
 Note that exptl_absorpt_correction_tmin and _tmax
 the total correction factors applied to the intensities
 The individual factors are:
         range of dac transmission factors (min-max)      0.275     0.352
         range of gasket transmission (min-max)           0.999     1.000
         range of P media transmission (min-max)          1.000     1.000

 thickness of diamond anvil 1: 15.500 mm, mu =  0.0202 mm-1
       thickness of platten 1: 44.000 mm, mu =  0.0047 mm-1

 thickness of diamond anvil 2: 15.500 mm, mu =  0.0202 mm-1
       thickness of platten 2: 44.000 mm, mu =  0.0047 mm-1

    Gasket shadowing corrections were made based upon
    Gasket thickness =  50.0 microns, radius = 110.0 microns
    Gasket absorption coeff =        21.00 mm-1
    REFLECTION WAS CONSIDERED TOTALLY OBSCURED IF
 FRACTION CRYSTAL ILLUMINATED WAS LESS THAN 0.00

    Non-absorbing pressure medium
;
_reflns_odcompleteness_completeness 35.79
_reflns_odcompleteness_iscentric 1
_reflns_odcompleteness_theta 24.97
_olex2_refinement_description
;
1. Fixed Uiso
 At 1.2 times of:
  All C(H) groups, All N(H,H) groups
 At 1.5 times of:
  All C(H,H,H) groups
2. Uiso/Uaniso restraints and constraints
Uiso(Cu1) = Uiso(I1)
3.a Aromatic/amide H refined with riding coordinates:
 C5(H5), C4(H4), C2(H2)
3.b Fitted hexagon refined as free rotating group:
 N1(C5,C4,C3,C2,C1)
3.c X=CH2 refined with riding coordinates:
 N2(H2A,H2B)
3.d Idealised Me refined as rotating group:
 C7(H7A,H7B,H7C)
;
_olex2_submission_special_instructions 'No special instructions were received'
_oxdiff_exptl_absorpt_empirical_details
;
Empirical correction (ABSPACK) includes:
- Absorption correction using spherical harmonics
- Frame scaling
;
_oxdiff_exptl_absorpt_empirical_full_max 10.460
_oxdiff_exptl_absorpt_empirical_full_min 0.601

loop_
_space_group_symop_operation_xyz
'x, y, z'
'-x, -y, -z'

loop_
_atom_site_label
_atom_site_type_symbol
_atom_site_fract_x
_atom_site_fract_y
_atom_site_fract_z
_atom_site_U_iso_or_equiv
_atom_site_adp_type
_atom_site_occupancy
_atom_site_site_symmetry_order
_atom_site_calc_flag
_atom_site_refinement_flags_posn
I1 I 1.2804(3) 0.1233(5) 0.64558(14) 0.0200(7) Uiso 1 1 d .
Cu1 Cu 0.7952(6) 0.1137(9) 0.4913(3) 0.0200(7) Uiso 1 1 d .
O1 O 0.236(4) 0.741(5) 0.1463(16) 0.023(4) Uiso 1 1 d .
N1 N 0.718(3) 0.287(3) 0.3692(12) 0.020(5) Uiso 1 1 d .
C5 C 0.470(3) 0.397(3) 0.4018(10) 0.015(5) Uiso 1 1 d G
H5 H 0.357284 0.389258 0.479570 0.018 Uiso 1 1 calc R
C4 C 0.392(3) 0.518(3) 0.3184(13) 0.017(5) Uiso 1 1 d G
H4 H 0.226604 0.591037 0.340238 0.020 Uiso 1 1 calc R
C3 C 0.561(3) 0.529(3) 0.2022(13) 0.017(5) Uiso 1 1 d G
C2 C 0.808(3) 0.420(3) 0.1695(10) 0.020(5) Uiso 1 1 d G
H2 H 0.921280 0.427232 0.091799 0.024 Uiso 1 1 calc R
C1 C 0.887(3) 0.299(3) 0.2530(12) 0.016(5) Uiso 1 1 d G
O2 O 0.658(4) 0.667(5) 0.0146(16) 0.027(4) Uiso 1 1 d .
N2 N 1.121(4) 0.189(6) 0.224(2) 0.024(5) Uiso 1 1 d .
H2A H 1.227278 0.192735 0.152606 0.029 Uiso 1 1 calc R
H2B H 1.164768 0.115539 0.277682 0.029 Uiso 1 1 calc R
C6 C 0.492(5) 0.649(7) 0.111(2) 0.016(5) Uiso 1 1 d .
C7 C 0.186(6) 0.879(8) 0.070(3) 0.029(6) Uiso 1 1 d .
H7A H 0.195659 0.854668 -0.017538 0.044 Uiso 1 1 calc GR
H7B H 0.360550 0.946831 0.086393 0.044 Uiso 1 1 calc GR
H7C H -0.030316 0.925854 0.090497 0.044 Uiso 1 1 calc GR

loop_
_atom_type_symbol
_atom_type_description
_atom_type_scat_dispersion_real
_atom_type_scat_dispersion_imag
_atom_type_scat_source
C C 0.0033 0.0016 'International Tables Vol C Tables 4.2.6.8 and 6.1.1.4'
H H 0.0000 0.0000 'International Tables Vol C Tables 4.2.6.8 and 6.1.1.4'
Cu Cu 0.3201 1.2651 'International Tables Vol C Tables 4.2.6.8 and 6.1.1.4'
I I -0.4742 1.8119 'International Tables Vol C Tables 4.2.6.8 and 6.1.1.4'
N N 0.0061 0.0033 'International Tables Vol C Tables 4.2.6.8 and 6.1.1.4'
O O 0.0106 0.0060 'International Tables Vol C Tables 4.2.6.8 and 6.1.1.4'

loop_
_exptl_crystal_face_index_h
_exptl_crystal_face_index_k
_exptl_crystal_face_index_l
_exptl_crystal_face_perp_dist
1 0 5 0.0118
-1 0 -5 0.0118
5 0 -3 0.0428
-5 0 2 0.0293
0 12 -2 0.0175
0 -12 2 0.0175

loop_
_geom_angle_atom_site_label_1
_geom_angle_atom_site_label_2
_geom_angle_atom_site_label_3
_geom_angle
_geom_angle_site_symmetry_1
_geom_angle_site_symmetry_3
Cu1 I1 Cu1 100.72(10) . 1_655
Cu1 I1 Cu1 58.3(3) . 2_756
Cu1 I1 Cu1 74.49(19) 1_655 2_756
I1 Cu1 I1 121.7(3) . 2_756
I1 Cu1 I1 100.72(10) . 1_455
I1 Cu1 I1 105.51(19) 1_455 2_756
Cu1 Cu1 I1 117.8(4) 2_756 1_455
Cu1 Cu1 I1 62.06(13) 2_756 .
Cu1 Cu1 I1 59.7(2) 2_756 2_756
N1 Cu1 I1 103.1(5) . 2_756
N1 Cu1 I1 118.5(5) . .
N1 Cu1 I1 105.5(4) . 1_455
N1 Cu1 Cu1 136.1(4) . 2_756
C6 O1 C7 116(3) . .
C5 N1 Cu1 116.9(8) . .
C5 N1 C1 120.0 . .
C1 N1 Cu1 123.0(8) . .
N1 C5 H5 120.0 . .
N1 C5 C4 120.0 . .
C4 C5 H5 120.0 . .
C5 C4 H4 120.0 . .
C3 C4 C5 120.0 . .
C3 C4 H4 120.0 . .
C4 C3 C2 120.0 . .
C4 C3 C6 123.1(14) . .
C2 C3 C6 116.9(14) . .
C3 C2 H2 120.0 . .
C3 C2 C1 120.0 . .
C1 C2 H2 120.0 . .
C2 C1 N1 120.0 . .
N2 C1 N1 118.1(18) . .
N2 C1 C2 121.9(18) . .
C1 N2 H2A 120.0 . .
C1 N2 H2B 120.0 . .
H2A N2 H2B 120.0 . .
O1 C6 C3 113(2) . .
O2 C6 O1 124(5) . .
O2 C6 C3 123(4) . .
O1 C7 H7A 109.5 . .
O1 C7 H7B 109.5 . .
O1 C7 H7C 109.5 . .
H7A C7 H7B 109.5 . .
H7A C7 H7C 109.5 . .
H7B C7 H7C 109.5 . .

loop_
_geom_bond_atom_site_label_1
_geom_bond_atom_site_label_2
_geom_bond_distance
_geom_bond_site_symmetry_2
I1 Cu1 2.563(3) .
I1 Cu1 2.582(3) 1_655
I1 Cu1 2.623(7) 2_756
Cu1 Cu1 2.526(13) 2_756
Cu1 N1 1.99(2) .
O1 C6 1.32(5) .
O1 C7 1.44(8) .
N1 C5 1.3900 .
N1 C1 1.3900 .
C5 H5 0.9300 .
C5 C4 1.3900 .
C4 H4 0.9300 .
C4 C3 1.3900 .
C3 C2 1.3900 .
C3 C6 1.43(6) .
C2 H2 0.9300 .
C2 C1 1.3900 .
C1 N2 1.35(4) .
O2 C6 1.22(3) .
N2 H2A 0.8600 .
N2 H2B 0.8600 .
C7 H7A 0.9600 .
C7 H7B 0.9600 .
C7 H7C 0.9600 .

loop_
_exptl_oxdiff_crystal_face_indexfrac_h
_exptl_oxdiff_crystal_face_indexfrac_k
_exptl_oxdiff_crystal_face_indexfrac_l
_exptl_oxdiff_crystal_face_x
_exptl_oxdiff_crystal_face_y
_exptl_oxdiff_crystal_face_z
1.0000 -0.0000 5.0000 0.0603 0.0761 0.3630
-1.0000 0.0000 -5.0000 -0.0603 -0.0761 -0.3630
5.0000 -0.0000 -3.0000 -0.0047 0.9220 0.0476
-5.0000 0.0000 2.0000 -0.0063 -0.9027 -0.1107
0.0620 12.2656 -1.9095 -1.0000 0.0000 0.0000
-0.0620 -12.2656 1.9095 1.0000 0.0000 0.0000
